data_4021750
loop_
_publ_author_name
'Chad M. Amb'
'Seth C. Rasmussen'

_publ_contact_author_address
;
Department of Chemistry and Molecular Biology
North Dakota State University
Fargo, North Dakota 58105
;
_publ_contact_author_email seth.rasmussen@ndsu.edu
_publ_contact_author_fax 701-231-8831
_publ_contact_author_name 'Seth C. Rasmussen'
_publ_contact_author_phone 701-231-8747
_publ_section_title
;
 6,6'-Dibromo-4,4'-di(hexoxymethyl)-2,2'- bipyridine: A New
 Solubilizing Building Block for Macromolecular and
 Supramolecular Applications
;
_journal_name_full 'Journal of Organic Chemistry'
_journal_page_first 4696
_journal_page_last 4699
_journal_paper_doi 10.1021/jo060557i
_journal_volume 71
_journal_year 2006
_chemical_formula_sum 'C12 H16 Br2 N O'
_chemical_formula_weight 350.08
_chemical_melting_point 145.5
_chemical_name_systematic
;
 1,2-bis(hexoxy)-1,2-bis(2,6-dibromopyrid-4-yl)ethane
;
_space_group_IT_number 14
_symmetry_cell_setting monoclinic
_symmetry_space_group_name_Hall '-P 2ybc'
_symmetry_space_group_name_H-M 'P 1 21/c 1'
_atom_sites_solution_hydrogens geom
_atom_sites_solution_primary direct
_atom_sites_solution_secondary difmap
_audit_creation_method SHELXL-97
_cell_angle_alpha 90.00
_cell_angle_beta 112.12(3)
_cell_angle_gamma 90.00
_cell_formula_units_Z 4
_cell_length_a 12.524(3)
_cell_length_b 8.4105(17)
_cell_length_c 14.315(3)
_cell_measurement_reflns_used 7646
_cell_measurement_temperature 293(2)
_cell_measurement_theta_max 27.72
_cell_measurement_theta_min 2.87
_cell_volume 1396.8(5)
_computing_cell_refinement 'Bruker Smart'
_computing_data_collection 'Bruker Smart'
_computing_data_reduction 'Bruker Saint'
_computing_molecular_graphics 'WinGx ORTEP'
_computing_structure_refinement 'SHELXL-97 (Sheldrick, 1997)'
_diffrn_ambient_temperature 293(2)
_diffrn_measured_fraction_theta_full 0.942
_diffrn_measured_fraction_theta_max 0.942
_diffrn_measurement_device_type 'Bruker 1K CCD Diffractometer'
_diffrn_measurement_method 'Phi plus Omega'
_diffrn_radiation_monochromator graphite
_diffrn_radiation_source 'fine-focus sealed tube'
_diffrn_radiation_type MoK\a
_diffrn_radiation_wavelength 0.71073
_diffrn_reflns_av_R_equivalents 0.0846
_diffrn_reflns_av_sigmaI/netI 0.0709
_diffrn_reflns_limit_h_max 16
_diffrn_reflns_limit_h_min -16
_diffrn_reflns_limit_k_max 10
_diffrn_reflns_limit_k_min -10
_diffrn_reflns_limit_l_max 18
_diffrn_reflns_limit_l_min -18
_diffrn_reflns_number 27329
_diffrn_reflns_theta_full 27.91
_diffrn_reflns_theta_max 27.91
_diffrn_reflns_theta_min 2.87
_exptl_absorpt_coefficient_mu 5.785
_exptl_absorpt_correction_T_max 0.561
_exptl_absorpt_correction_T_min 0.327
_exptl_absorpt_correction_type multi-scan
_exptl_absorpt_process_details SADABS
_exptl_crystal_colour colorless
_exptl_crystal_density_diffrn 1.665
_exptl_crystal_density_method 'not measured'
_exptl_crystal_description prism
_exptl_crystal_F_000 692
_exptl_crystal_preparation methanol
_exptl_crystal_size_max 0.2
_exptl_crystal_size_mid 0.2
_exptl_crystal_size_min 0.1
_refine_diff_density_max 0.482
_refine_diff_density_min -0.508
_refine_diff_density_rms 0.081
_refine_ls_extinction_coef 0.0022(4)
_refine_ls_extinction_expression Fc^*^=kFc[1+0.001xFc^2^\l^3^/sin(2\q)]^-1/4^
_refine_ls_extinction_method SHELXL
_refine_ls_goodness_of_fit_ref 0.977
_refine_ls_hydrogen_treatment mixed
_refine_ls_matrix_type full
_refine_ls_number_parameters 159
_refine_ls_number_reflns 3148
_refine_ls_number_restraints 0
_refine_ls_restrained_S_all 0.977
_refine_ls_R_factor_all 0.1279
_refine_ls_R_factor_gt 0.0379
_refine_ls_shift/su_max 0.000
_refine_ls_shift/su_mean 0.000
_refine_ls_structure_factor_coef Fsqd
_refine_ls_weighting_details 'calc w=1/[\s^2^(Fo^2^)+(0.0224P)^2^+2.9413P] where P=(Fo^2^+2Fc^2^)/3'
_refine_ls_weighting_scheme calc
_refine_ls_wR_factor_gt 0.0708
_refine_ls_wR_factor_ref 0.0969
_reflns_number_gt 1500
_reflns_number_total 3148
_reflns_threshold_expression >2sigma(I)
_cod_data_source_file jo060557isi20060313_064811.cif
_cod_depositor_comments
;
The following automatic conversions were performed:
'_exptl_absorpt_correction_type' value 'Multi-scan' changed to
'multi-scan' according to
'/home/saulius/struct/CIF-dictionaries/cif_core.dic' dictionary named
'cif_core.dic' version 2.4.1 from 2010-06-29.

Automatic conversion script
Id: cif_fix_enum 1527 2010-12-29 10:47:43Z saulius 
;
_cod_original_sg_symbol_H-M 'P 21/c'
_cod_database_code 4021750

loop_
_symmetry_equiv_pos_as_xyz
'x, y, z'
'-x, y+1/2, -z+1/2'
'-x, -y, -z'
'x, -y-1/2, z-1/2'

loop_
_atom_site_label
_atom_site_type_symbol
_atom_site_fract_x
_atom_site_fract_y
_atom_site_fract_z
_atom_site_U_iso_or_equiv
_atom_site_adp_type
_atom_site_occupancy
_atom_site_symmetry_multiplicity
_atom_site_calc_flag
_atom_site_refinement_flags
Br1 Br 0.35435(5) 0.58430(6) 0.07729(4) 0.0615(2) Uani 1 1 d .
Br2 Br 0.29377(5) 0.08129(8) 0.29332(4) 0.0710(2) Uani 1 1 d .
N5 N 0.3399(3) 0.3131(5) 0.1784(3) 0.0464(10) Uani 1 1 d .
O1 O 0.6366(3) 0.0927(4) 0.0587(2) 0.0476(8) Uani 1 1 d .
C1 C 0.3844(4) 0.3673(5) 0.1147(3) 0.0439(12) Uani 1 1 d .
C2 C 0.4500(4) 0.2796(6) 0.0753(4) 0.0475(13) Uani 1 1 d .
C3 C 0.4664(4) 0.1207(5) 0.0996(3) 0.0409(11) Uani 1 1 d .
C4 C 0.4173(4) 0.0590(6) 0.1637(4) 0.0448(12) Uani 1 1 d .
C5 C 0.3569(4) 0.1613(6) 0.2007(3) 0.0432(12) Uani 1 1 d .
C6 C 0.5357(4) 0.0188(6) 0.0553(4) 0.0442(12) Uani 1 1 d .
C7 C 0.7272(5) 0.0906(8) 0.1573(4) 0.0740(17) Uani 1 1 d .
H7A H 0.7403 -0.0176 0.1825 0.089 Uiso 1 1 calc R
H7B H 0.7046 0.1538 0.2035 0.089 Uiso 1 1 calc R
C8 C 0.8331(5) 0.1549(9) 0.1520(5) 0.088(2) Uani 1 1 d .
H8A H 0.8208 0.2667 0.1348 0.106 Uiso 1 1 calc R
H8B H 0.8466 0.1021 0.0972 0.106 Uiso 1 1 calc R
C9 C 0.9388(7) 0.1400(12) 0.2441(7) 0.135(3) Uani 1 1 d .
H9A H 0.9578 0.0278 0.2534 0.162 Uiso 1 1 calc R
H9B H 1.0006 0.1914 0.2302 0.162 Uiso 1 1 calc R
C10 C 0.9421(8) 0.1954(15) 0.3315(6) 0.164(5) Uani 1 1 d .
H10A H 0.8850 0.1377 0.3487 0.197 Uiso 1 1 calc R
H10B H 0.9175 0.3056 0.3214 0.197 Uiso 1 1 calc R
C11 C 1.0594(7) 0.1889(13) 0.4262(6) 0.144(4) Uani 1 1 d .
H11A H 1.0831 0.0790 0.4415 0.173 Uiso 1 1 calc R
H11B H 1.1188 0.2440 0.4109 0.173 Uiso 1 1 calc R
C12 C 1.0466(8) 0.2608(14) 0.5115(8) 0.174(5) Uani 1 1 d .
H12A H 1.0292 0.3716 0.4982 0.261 Uiso 1 1 calc R
H12B H 1.1171 0.2495 0.5692 0.261 Uiso 1 1 calc R
H12C H 0.9851 0.2097 0.5245 0.261 Uiso 1 1 calc R
H2 H 0.545(3) -0.077(5) 0.084(3) 0.040(12) Uiso 1 1 d .
H3 H 0.481(4) 0.329(5) 0.034(3) 0.045(13) Uiso 1 1 d .
H7 H 0.426(4) -0.044(5) 0.179(3) 0.036(12) Uiso 1 1 d .

loop_
_atom_site_aniso_label
_atom_site_aniso_U_11
_atom_site_aniso_U_22
_atom_site_aniso_U_33
_atom_site_aniso_U_23
_atom_site_aniso_U_13
_atom_site_aniso_U_12
Br1 0.0801(4) 0.0426(3) 0.0699(4) 0.0061(3) 0.0375(3) 0.0097(3)
Br2 0.0899(5) 0.0721(4) 0.0757(4) 0.0080(3) 0.0595(4) -0.0035(4)
N5 0.051(3) 0.049(3) 0.044(2) -0.003(2) 0.023(2) 0.000(2)
O1 0.049(2) 0.053(2) 0.0453(18) 0.0010(17) 0.0222(16) -0.0030(18)
C1 0.055(3) 0.037(3) 0.043(3) -0.009(2) 0.023(2) -0.005(2)
C2 0.066(4) 0.040(3) 0.046(3) 0.001(2) 0.033(3) -0.007(3)
C3 0.045(3) 0.041(3) 0.040(3) -0.004(2) 0.020(2) -0.004(2)
C4 0.056(3) 0.038(3) 0.044(3) 0.005(2) 0.022(2) 0.003(3)
C5 0.046(3) 0.049(3) 0.041(3) -0.001(2) 0.024(2) -0.002(3)
C6 0.056(4) 0.036(3) 0.047(3) 0.001(2) 0.027(3) 0.001(3)
C7 0.060(4) 0.092(5) 0.063(4) 0.009(4) 0.016(3) -0.009(4)
C8 0.061(4) 0.104(5) 0.089(5) 0.000(4) 0.016(4) -0.002(4)
C9 0.087(6) 0.176(10) 0.129(8) -0.008(7) 0.026(6) -0.010(6)
C10 0.140(9) 0.249(14) 0.095(7) -0.001(8) 0.034(7) 0.017(8)
C11 0.099(7) 0.199(11) 0.109(7) -0.014(7) 0.009(6) 0.004(7)
C12 0.131(8) 0.228(13) 0.146(9) -0.039(9) 0.031(7) 0.032(8)

loop_
_atom_type_symbol
_atom_type_description
_atom_type_scat_dispersion_real
_atom_type_scat_dispersion_imag
_atom_type_scat_source
C C 0.0033 0.0016 'International Tables Vol C Tables 4.2.6.8 and 6.1.1.4'
H H 0.0000 0.0000 'International Tables Vol C Tables 4.2.6.8 and 6.1.1.4'
Br Br -0.2901 2.4595 'International Tables Vol C Tables 4.2.6.8 and 6.1.1.4'
N N 0.0061 0.0033 'International Tables Vol C Tables 4.2.6.8 and 6.1.1.4'
O O 0.0106 0.0060 'International Tables Vol C Tables 4.2.6.8 and 6.1.1.4'

loop_
_geom_angle_atom_site_label_1
_geom_angle_atom_site_label_2
_geom_angle_atom_site_label_3
_geom_angle
_geom_angle_site_symmetry_3
C5 N1 C1 115.6(4) .
C6 O1 C7 113.6(4) .
N1 C1 C2 125.0(4) .
N1 C1 Br1 115.9(3) .
C2 C1 Br1 119.1(4) .
C1 C2 C3 118.3(5) .
C2 C3 C4 118.0(5) .
C2 C3 C6 119.8(4) .
C4 C3 C6 122.2(4) .
C5 C4 C3 117.8(5) .
N1 C5 C4 125.2(4) .
N1 C5 Br2 116.2(3) .
C4 C5 Br2 118.6(4) .
O1 C6 C3 112.8(4) .
O1 C6 C6 107.4(5) 3_655
C3 C6 C6 110.2(5) 3_655
O1 C7 C8 109.9(5) .
C7 C8 C9 116.6(6) .
C10 C9 C8 120.8(9) .
C9 C10 C11 119.2(9) .
C12 C11 C10 110.6(9) .

loop_
_geom_bond_atom_site_label_1
_geom_bond_atom_site_label_2
_geom_bond_distance
_geom_bond_site_symmetry_2
Br1 C1 1.899(5) .
Br2 C5 1.904(4) .
N1 C5 1.314(6) .
N1 C1 1.316(6) .
O1 C6 1.393(6) .
O1 C7 1.439(6) .
C1 C2 1.372(6) .
C2 C3 1.377(6) .
C3 C4 1.384(6) .
C3 C6 1.518(6) .
C4 C5 1.376(7) .
C6 C6 1.529(9) 3_655
C7 C8 1.460(7) .
C8 C9 1.481(9) .
C9 C10 1.321(10) .
C10 C11 1.580(11) .
C11 C12 1.424(10) .
